data_2022210
loop_
_publ_author_name
'Kolade, Sherif O.'
'Izunobi, Josephat U.'
'Hosten, Eric C.'
'Olasupo, Idris A.'
'Ogunlaja, Adeniyi S.'
'Familoni, Oluwole B.'

_publ_section_title
;
 Synthesis, crystal structure and docking studies of tetracyclic
 10-iodo-1,2-dihydroisoquinolino[2,1-<i>b</i>][1,2,4]benzothiadiazine
 12,12-dioxide and its precursors
;
_journal_coeditor_code EP3007
_journal_issue 8
_journal_name_full 'Acta Crystallographica Section C'
_journal_page_first
;
;
_journal_paper_doi 10.1107/S2053229620009626
_journal_volume 76
_journal_year 2020
_chemical_formula_iupac 'C15 H11 I N2 O2 S'
_chemical_formula_moiety 'C15 H11 I N2 O2 S'
_chemical_formula_sum 'C15 H11 I N2 O2 S'
_chemical_formula_weight 410.22
_chemical_name_systematic
;
10-Iodo-1,2-dihydroisoquinolino[2,1-<i>b</i>][1,2,4]benzothiadiazine
12,12-dioxide
;
_space_group_crystal_system monoclinic
_space_group_IT_number 14
_space_group_name_Hall '-P 2ybc'
_space_group_name_H-M_alt 'P 1 21/c 1'
_atom_sites_solution_hydrogens geom
_atom_sites_solution_primary dual
_atom_sites_solution_secondary difmap
_audit_creation_method SHELXL-2018/3
_cell_angle_alpha 90
_cell_angle_beta 93.624(3)
_cell_angle_gamma 90
_cell_formula_units_Z 4
_cell_length_a 10.9586(6)
_cell_length_b 10.2679(6)
_cell_length_c 12.9392(8)
_cell_measurement_reflns_used 7151
_cell_measurement_temperature 296(2)
_cell_measurement_theta_max 28.04
_cell_measurement_theta_min 2.53
_cell_volume 1453.03(15)
_computing_cell_refinement
;
APEX2 (Bruker, 2012)
;
_computing_data_collection
;
APEX2 (Bruker, 2012)
;
_computing_data_reduction
;
SAINT (Bruker, 2012)
;
_computing_molecular_graphics
;
ORTEP-3 for Windows (Johnson, 1965, 1976; Farrugia,
2012)
;
_computing_publication_material
;
PLATON (Spek, 2020) and Mercury (Macrae <i>et al.</i>,  2020)
;
_computing_structure_refinement
;
SHELXL2018 (Sheldrick, 2015b) and ShelXle (H\"ubschle <i>et al.</i>,
2011)
;
_computing_structure_solution
;
SHELXT2018 (Sheldrick, 2015a)
;
_diffrn_ambient_temperature 296(2)
_diffrn_detector_area_resol_mean 8.3333
_diffrn_measured_fraction_theta_full 0.999
_diffrn_measured_fraction_theta_max 0.990
_diffrn_measurement_device_type 'Bruker APEXII CCD'
_diffrn_measurement_method '\f and \w scans'
_diffrn_radiation_monochromator graphite
_diffrn_radiation_source 'sealed tube'
_diffrn_radiation_type MoK\a
_diffrn_radiation_wavelength 0.71073
_diffrn_reflns_av_R_equivalents 0.0304
_diffrn_reflns_av_unetI/netI 0.0225
_diffrn_reflns_limit_h_max 14
_diffrn_reflns_limit_h_min -14
_diffrn_reflns_limit_k_max 13
_diffrn_reflns_limit_k_min -13
_diffrn_reflns_limit_l_max 17
_diffrn_reflns_limit_l_min -17
_diffrn_reflns_number 19964
_diffrn_reflns_theta_full 25.242
_diffrn_reflns_theta_max 28.455
_diffrn_reflns_theta_min 1.862
_exptl_absorpt_coefficient_mu 2.352
_exptl_absorpt_correction_T_max 1.0000
_exptl_absorpt_correction_T_min 0.7631
_exptl_absorpt_correction_type numerical
_exptl_absorpt_process_details
;
(SADABS; Bruker, 2012)
;
_exptl_crystal_colour yellow
_exptl_crystal_density_diffrn 1.875
_exptl_crystal_density_method 'not measured'
_exptl_crystal_description platelet
_exptl_crystal_F_000 800
_exptl_crystal_size_max 0.488
_exptl_crystal_size_mid 0.362
_exptl_crystal_size_min 0.060
_refine_diff_density_max 1.855
_refine_diff_density_min -1.094
_refine_ls_extinction_method none
_refine_ls_goodness_of_fit_ref 1.032
_refine_ls_hydrogen_treatment constr
_refine_ls_matrix_type full
_refine_ls_number_parameters 190
_refine_ls_number_reflns 3628
_refine_ls_number_restraints 0
_refine_ls_restrained_S_all 1.032
_refine_ls_R_factor_all 0.0563
_refine_ls_R_factor_gt 0.0444
_refine_ls_shift/su_max 0.001
_refine_ls_shift/su_mean 0.000
_refine_ls_structure_factor_coef Fsqd
_refine_ls_weighting_details 'w=1/[\s^2^(Fo^2^)+(0.0905P)^2^+2.0774P] where P=(Fo^2^+2Fc^2^)/3'
_refine_ls_weighting_scheme calc
_refine_ls_wR_factor_gt 0.1390
_refine_ls_wR_factor_ref 0.1498
_reflns_number_gt 2871
_reflns_number_total 3628
_reflns_threshold_expression 'I > 2\s(I)'
_cod_data_source_file ep3007sup1.cif
_cod_data_source_block 8
_cod_original_sg_symbol_H-M 'P 21/c'
_cod_database_code 2022210
_shelx_space_group_comment
;
The symmetry employed for this shelxl refinement is uniquely defined
by the following loop, which should always be used as a source of
symmetry information in preference to the above space-group names.
They are only intended as comments.
;
_shelx_estimated_absorpt_t_min 0.393
_shelx_estimated_absorpt_t_max 0.872

loop_
_space_group_symop_operation_xyz
'x, y, z'
'-x, y+1/2, -z+1/2'
'-x, -y, -z'
'x, -y-1/2, z-1/2'

loop_
_atom_site_type_symbol
_atom_site_label
_atom_site_fract_x
_atom_site_fract_y
_atom_site_fract_z
_atom_site_U_iso_or_equiv
_atom_site_adp_type
_atom_site_calc_flag
_atom_site_occupancy
_atom_site_disorder_assembly
_atom_site_disorder_group
I I1 1.01660(3) 0.46280(3) 0.16942(3) 0.06583(18) Uani d 1 . .
S S1 0.70749(8) 0.75401(9) 0.41931(8) 0.0379(2) Uani d 1 . .
O O1 0.8074(3) 0.7664(4) 0.4940(3) 0.0613(9) Uani d 1 . .
O O2 0.6731(4) 0.8659(3) 0.3584(3) 0.0624(9) Uani d 1 . .
N N1 0.5073(3) 0.5693(3) 0.3420(2) 0.0324(6) Uani d 1 . .
N N2 0.5882(3) 0.7021(3) 0.4798(2) 0.0335(6) Uani d 1 . .
C C1 0.4936(3) 0.6383(3) 0.4240(2) 0.0290(6) Uani d 1 . .
C C2 0.5695(4) 0.7534(4) 0.5854(3) 0.0407(8) Uani d 1 . .
H H2A 0.636382 0.810999 0.607258 0.049 Uiso calc 1 . .
H H2B 0.568488 0.681763 0.634225 0.049 Uiso calc 1 . .
C C3 0.4510(4) 0.8261(4) 0.5847(3) 0.0448(9) Uani d 1 . .
H H3A 0.456633 0.905008 0.543989 0.054 Uiso calc 1 . .
H H3B 0.434757 0.850892 0.654831 0.054 Uiso calc 1 . .
C C11 0.6227(3) 0.5507(3) 0.3062(2) 0.0293(6) Uani d 1 . .
C C12 0.7255(3) 0.6235(3) 0.3372(2) 0.0302(7) Uani d 1 . .
C C13 0.8396(3) 0.6004(3) 0.2992(3) 0.0354(7) Uani d 1 . .
H H13 0.907117 0.650186 0.321468 0.042 Uiso calc 1 . .
C C14 0.8503(4) 0.5020(4) 0.2277(3) 0.0361(7) Uani d 1 . .
C C15 0.7487(4) 0.4288(4) 0.1941(3) 0.0400(8) Uani d 1 . .
H H15 0.756778 0.362938 0.145654 0.048 Uiso calc 1 . .
C C16 0.6363(4) 0.4529(4) 0.2319(3) 0.0372(8) Uani d 1 . .
H H16 0.568830 0.403990 0.208068 0.045 Uiso calc 1 . .
C C21 0.3706(3) 0.6515(3) 0.4628(3) 0.0310(7) Uani d 1 . .
C C22 0.3482(3) 0.7433(4) 0.5396(3) 0.0369(8) Uani d 1 . .
C C23 0.2295(4) 0.7573(5) 0.5695(3) 0.0489(10) Uani d 1 . .
H H23 0.213387 0.818906 0.619466 0.059 Uiso calc 1 . .
C C24 0.1357(4) 0.6830(5) 0.5274(4) 0.0562(12) Uani d 1 . .
H H24 0.056878 0.694086 0.548763 0.067 Uiso calc 1 . .
C C25 0.1585(4) 0.5911(5) 0.4528(4) 0.0534(11) Uani d 1 . .
H H25 0.094778 0.539973 0.424588 0.064 Uiso calc 1 . .
C C26 0.2745(4) 0.5745(4) 0.4199(3) 0.0413(8) Uani d 1 . .
H H26 0.289054 0.512725 0.369543 0.050 Uiso calc 1 . .

loop_
_atom_site_aniso_label
_atom_site_aniso_U_11
_atom_site_aniso_U_22
_atom_site_aniso_U_33
_atom_site_aniso_U_12
_atom_site_aniso_U_13
_atom_site_aniso_U_23
I1 0.0549(2) 0.0607(3) 0.0861(3) -0.00008(14) 0.03780(19) -0.01542(16)
S1 0.0315(4) 0.0329(4) 0.0506(5) -0.0050(3) 0.0134(4) -0.0122(4)
O1 0.0339(15) 0.082(2) 0.068(2) -0.0142(15) 0.0099(14) -0.0392(18)
O2 0.074(2) 0.0292(14) 0.088(2) 0.0057(14) 0.0405(19) 0.0050(15)
N1 0.0285(14) 0.0386(15) 0.0301(13) -0.0017(12) 0.0031(11) -0.0050(11)
N2 0.0280(14) 0.0397(16) 0.0335(14) -0.0027(12) 0.0088(11) -0.0097(12)
C1 0.0267(15) 0.0305(15) 0.0300(15) 0.0007(12) 0.0024(12) 0.0012(12)
C2 0.0400(19) 0.047(2) 0.0350(17) -0.0013(17) 0.0056(14) -0.0137(15)
C3 0.047(2) 0.044(2) 0.045(2) 0.0035(18) 0.0142(17) -0.0107(17)
C11 0.0282(16) 0.0322(16) 0.0278(14) 0.0005(12) 0.0045(12) -0.0015(12)
C12 0.0314(16) 0.0281(15) 0.0316(15) 0.0006(12) 0.0071(13) -0.0036(12)
C13 0.0300(16) 0.0329(17) 0.0442(18) -0.0014(14) 0.0109(14) -0.0042(14)
C14 0.0364(18) 0.0358(17) 0.0374(17) 0.0019(15) 0.0137(14) -0.0024(14)
C15 0.047(2) 0.0387(18) 0.0351(17) -0.0001(17) 0.0121(15) -0.0073(15)
C16 0.0377(19) 0.0404(19) 0.0339(17) -0.0048(15) 0.0050(14) -0.0097(14)
C21 0.0259(15) 0.0332(16) 0.0345(16) 0.0051(13) 0.0058(12) 0.0061(13)
C22 0.0364(18) 0.0411(19) 0.0338(16) 0.0095(15) 0.0087(14) 0.0043(14)
C23 0.041(2) 0.061(3) 0.046(2) 0.015(2) 0.0143(17) 0.0056(19)
C24 0.031(2) 0.079(3) 0.060(3) 0.014(2) 0.0143(18) 0.020(2)
C25 0.0276(18) 0.066(3) 0.067(3) -0.0008(19) 0.0033(18) 0.012(2)
C26 0.0298(17) 0.045(2) 0.049(2) 0.0005(16) 0.0018(15) 0.0051(17)

loop_
_atom_type_symbol
_atom_type_description
_atom_type_scat_dispersion_real
_atom_type_scat_dispersion_imag
_atom_type_scat_source
C C 0.0033 0.0016 'International Tables Vol C Tables 4.2.6.8 and 6.1.1.4'
H H 0.0000 0.0000 'International Tables Vol C Tables 4.2.6.8 and 6.1.1.4'
N N 0.0061 0.0033 'International Tables Vol C Tables 4.2.6.8 and 6.1.1.4'
O O 0.0106 0.0060 'International Tables Vol C Tables 4.2.6.8 and 6.1.1.4'
S S 0.1246 0.1234 'International Tables Vol C Tables 4.2.6.8 and 6.1.1.4'
I I -0.4742 1.8119 'International Tables Vol C Tables 4.2.6.8 and 6.1.1.4'

loop_
_geom_angle_atom_site_label_1
_geom_angle_atom_site_label_2
_geom_angle_atom_site_label_3
_geom_angle_site_symmetry_1
_geom_angle_site_symmetry_3
_geom_angle
_geom_angle_publ_flag
O1 S1 O2 . . 117.9(2) ?
O1 S1 N2 . . 107.81(19) ?
O2 S1 N2 . . 109.33(19) ?
O1 S1 C12 . . 112.00(19) ?
O2 S1 C12 . . 108.68(19) ?
N2 S1 C12 . . 99.50(16) ?
C1 N1 C11 . . 120.3(3) ?
C1 N2 C2 . . 120.1(3) ?
C1 N2 S1 . . 119.5(2) ?
C2 N2 S1 . . 118.6(2) ?
N1 C1 N2 . . 124.3(3) ?
N1 C1 C21 . . 119.0(3) ?
N2 C1 C21 . . 116.7(3) ?
N2 C2 C3 . . 109.9(3) ?
N2 C2 H2A . . 109.7 ?
C3 C2 H2A . . 109.7 ?
N2 C2 H2B . . 109.7 ?
C3 C2 H2B . . 109.7 ?
H2A C2 H2B . . 108.2 ?
C2 C3 C22 . . 110.5(3) ?
C2 C3 H3A . . 109.6 ?
C22 C3 H3A . . 109.6 ?
C2 C3 H3B . . 109.6 ?
C22 C3 H3B . . 109.6 ?
H3A C3 H3B . . 108.1 ?
N1 C11 C12 . . 124.6(3) ?
N1 C11 C16 . . 117.7(3) ?
C12 C11 C16 . . 117.6(3) ?
C11 C12 C13 . . 122.4(3) ?
C11 C12 S1 . . 118.2(3) ?
C13 C12 S1 . . 119.3(3) ?
C14 C13 C12 . . 118.6(3) ?
C14 C13 H13 . . 120.7 ?
C12 C13 H13 . . 120.7 ?
C13 C14 C15 . . 120.3(3) ?
C13 C14 I1 . . 120.3(3) ?
C15 C14 I1 . . 119.4(3) ?
C16 C15 C14 . . 120.6(3) ?
C16 C15 H15 . . 119.7 ?
C14 C15 H15 . . 119.7 ?
C15 C16 C11 . . 120.5(3) ?
C15 C16 H16 . . 119.8 ?
C11 C16 H16 . . 119.8 ?
C26 C21 C22 . . 119.9(3) ?
C26 C21 C1 . . 119.6(3) ?
C22 C21 C1 . . 120.5(3) ?
C23 C22 C21 . . 118.4(4) ?
C23 C22 C3 . . 121.8(4) ?
C21 C22 C3 . . 119.7(3) ?
C24 C23 C22 . . 121.8(4) ?
C24 C23 H23 . . 119.1 ?
C22 C23 H23 . . 119.1 ?
C23 C24 C25 . . 119.6(4) ?
C23 C24 H24 . . 120.2 ?
C25 C24 H24 . . 120.2 ?
C26 C25 C24 . . 120.8(4) ?
C26 C25 H25 . . 119.6 ?
C24 C25 H25 . . 119.6 ?
C25 C26 C21 . . 119.5(4) ?
C25 C26 H26 . . 120.2 ?
C21 C26 H26 . . 120.2 ?

loop_
_geom_bond_atom_site_label_1
_geom_bond_atom_site_label_2
_geom_bond_site_symmetry_2
_geom_bond_distance
_geom_bond_publ_flag
I1 C14 . 2.055(4) ?
S1 O1 . 1.419(3) ?
S1 O2 . 1.430(4) ?
S1 N2 . 1.653(3) ?
S1 C12 . 1.729(3) ?
N1 C1 . 1.293(4) ?
N1 C11 . 1.388(4) ?
N2 C1 . 1.389(4) ?
N2 C2 . 1.491(4) ?
C1 C21 . 1.474(5) ?
C2 C3 . 1.498(6) ?
C2 H2A . 0.9700 ?
C2 H2B . 0.9700 ?
C3 C22 . 1.500(6) ?
C3 H3A . 0.9700 ?
C3 H3B . 0.9700 ?
C11 C12 . 1.389(5) ?
C11 C16 . 1.405(5) ?
C12 C13 . 1.393(5) ?
C13 C14 . 1.379(5) ?
C13 H13 . 0.9300 ?
C14 C15 . 1.391(6) ?
C15 C16 . 1.376(6) ?
C15 H15 . 0.9300 ?
C16 H16 . 0.9300 ?
C21 C26 . 1.403(5) ?
C21 C22 . 1.403(5) ?
C22 C23 . 1.388(6) ?
C23 C24 . 1.365(7) ?
C23 H23 . 0.9300 ?
C24 C25 . 1.384(8) ?
C24 H24 . 0.9300 ?
C25 C26 . 1.376(6) ?
C25 H25 . 0.9300 ?
C26 H26 . 0.9300 ?

loop_
_geom_hbond_atom_site_label_D
_geom_hbond_atom_site_label_H
_geom_hbond_atom_site_label_A
_geom_hbond_site_symmetry_A
_geom_hbond_distance_DH
_geom_hbond_distance_HA
_geom_hbond_distance_DA
_geom_hbond_angle_DHA
_geom_hbond_publ_flag
C2 H2A O1 . 0.97 2.49 2.934(5) 107 yes

loop_
_geom_torsion_atom_site_label_1
_geom_torsion_atom_site_label_2
_geom_torsion_atom_site_label_3
_geom_torsion_atom_site_label_4
_geom_torsion_site_symmetry_1
_geom_torsion_site_symmetry_2
_geom_torsion_site_symmetry_3
_geom_torsion_site_symmetry_4
_geom_torsion
_geom_torsion_publ_flag
O1 S1 N2 C1 . . . . -157.1(3) ?
O2 S1 N2 C1 . . . . 73.5(3) ?
C12 S1 N2 C1 . . . . -40.2(3) ?
O1 S1 N2 C2 . . . . 38.2(3) ?
O2 S1 N2 C2 . . . . -91.1(3) ?
C12 S1 N2 C2 . . . . 155.1(3) ?
C11 N1 C1 N2 . . . . 2.5(5) ?
C11 N1 C1 C21 . . . . -177.3(3) ?
C2 N2 C1 N1 . . . . -166.0(4) ?
S1 N2 C1 N1 . . . . 29.6(5) ?
C2 N2 C1 C21 . . . . 13.8(5) ?
S1 N2 C1 C21 . . . . -150.6(3) ?
C1 N2 C2 C3 . . . . -46.8(5) ?
S1 N2 C2 C3 . . . . 117.8(3) ?
N2 C2 C3 C22 . . . . 52.9(4) ?
C1 N1 C11 C12 . . . . -15.1(5) ?
C1 N1 C11 C16 . . . . 166.1(3) ?
N1 C11 C12 C13 . . . . 179.7(3) ?
C16 C11 C12 C13 . . . . -1.5(5) ?
N1 C11 C12 S1 . . . . -4.7(5) ?
C16 C11 C12 S1 . . . . 174.1(3) ?
O1 S1 C12 C11 . . . . 142.0(3) ?
O2 S1 C12 C11 . . . . -85.9(3) ?
N2 S1 C12 C11 . . . . 28.3(3) ?
O1 S1 C12 C13 . . . . -42.3(4) ?
O2 S1 C12 C13 . . . . 89.8(3) ?
N2 S1 C12 C13 . . . . -156.0(3) ?
C11 C12 C13 C14 . . . . 0.4(5) ?
S1 C12 C13 C14 . . . . -175.2(3) ?
C12 C13 C14 C15 . . . . 0.5(6) ?
C12 C13 C14 I1 . . . . -179.7(3) ?
C13 C14 C15 C16 . . . . -0.3(6) ?
I1 C14 C15 C16 . . . . 179.9(3) ?
C14 C15 C16 C11 . . . . -0.9(6) ?
N1 C11 C16 C15 . . . . -179.4(3) ?
C12 C11 C16 C15 . . . . 1.8(5) ?
N1 C1 C21 C26 . . . . 9.3(5) ?
N2 C1 C21 C26 . . . . -170.5(3) ?
N1 C1 C21 C22 . . . . -168.6(3) ?
N2 C1 C21 C22 . . . . 11.6(5) ?
C26 C21 C22 C23 . . . . -1.5(5) ?
C1 C21 C22 C23 . . . . 176.4(3) ?
C26 C21 C22 C3 . . . . -179.5(3) ?
C1 C21 C22 C3 . . . . -1.7(5) ?
C2 C3 C22 C23 . . . . 150.6(4) ?
C2 C3 C22 C21 . . . . -31.4(5) ?
C21 C22 C23 C24 . . . . 1.1(6) ?
C3 C22 C23 C24 . . . . 179.1(4) ?
C22 C23 C24 C25 . . . . -0.1(7) ?
C23 C24 C25 C26 . . . . -0.6(7) ?
C24 C25 C26 C21 . . . . 0.2(7) ?
C22 C21 C26 C25 . . . . 0.8(6) ?
C1 C21 C26 C25 . . . . -177.0(4) ?

_cod_database_fobs_code 2022210
